data_4032383
loop_
_publ_author_name
'Rehan, Mohammad'
'Nallagonda, Rajender'
'Das, Braja Gopal'
'Meena, Tannu'
'Ghorai, Prasanta'

_publ_section_title
;
 Synthesis of Functionalized Benzo[b]furans via Oxidative Cyclization of
 o-Cinnamyl Phenols.
;
_journal_name_full 'The Journal of organic chemistry'
_journal_paper_doi 10.1021/acs.joc.6b02752
_journal_year 2017
_chemical_formula_sum 'C22 H18 O'
_chemical_formula_weight 298.36
_space_group_crystal_system monoclinic
_space_group_IT_number 14
_space_group_name_Hall '-P 2ybc'
_space_group_name_H-M_alt 'P 1 21/c 1'
_symmetry_space_group_name_Hall '-P 2ybc'
_symmetry_space_group_name_H-M 'P 1 21/c 1'
_atom_sites_solution_hydrogens geom
_audit_creation_method SHELXL-2014/6
_cell_angle_alpha 90
_cell_angle_beta 109.154(3)
_cell_angle_gamma 90
_cell_formula_units_Z 4
_cell_length_a 11.1478(12)
_cell_length_b 15.0675(13)
_cell_length_c 10.0871(11)
_cell_measurement_reflns_used 3865
_cell_measurement_temperature 120(2)
_cell_measurement_theta_max 26.62
_cell_measurement_theta_min 2.36
_cell_volume 1600.5(3)
_computing_structure_refinement 'SHELXL-2014/6 (Sheldrick, 2014)'
_diffrn_ambient_temperature 120(2)
_diffrn_measured_fraction_theta_full 0.998
_diffrn_measured_fraction_theta_max 0.998
_diffrn_measurement_device_type 'Bruker APEX-II CCD'
_diffrn_measurement_method '\f and \w scans'
_diffrn_radiation_type MoK\a
_diffrn_radiation_wavelength 0.71073
_diffrn_reflns_av_R_equivalents 0.1344
_diffrn_reflns_av_unetI/netI 0.0633
_diffrn_reflns_Laue_measured_fraction_full 0.998
_diffrn_reflns_Laue_measured_fraction_max 0.998
_diffrn_reflns_limit_h_max 14
_diffrn_reflns_limit_h_min -14
_diffrn_reflns_limit_k_max 18
_diffrn_reflns_limit_k_min -19
_diffrn_reflns_limit_l_max 12
_diffrn_reflns_limit_l_min -12
_diffrn_reflns_number 26312
_diffrn_reflns_point_group_measured_fraction_full 0.998
_diffrn_reflns_point_group_measured_fraction_max 0.998
_diffrn_reflns_theta_full 25.242
_diffrn_reflns_theta_max 26.747
_diffrn_reflns_theta_min 2.360
_exptl_absorpt_coefficient_mu 0.074
_exptl_absorpt_correction_type none
_exptl_crystal_colour colourless
_exptl_crystal_density_diffrn 1.238
_exptl_crystal_description plate
_exptl_crystal_F_000 632
_exptl_crystal_size_max .15
_exptl_crystal_size_mid .10
_exptl_crystal_size_min .09
_refine_diff_density_max 0.227
_refine_diff_density_min -0.259
_refine_diff_density_rms 0.053
_refine_ls_extinction_method none
_refine_ls_goodness_of_fit_ref 1.029
_refine_ls_hydrogen_treatment constr
_refine_ls_matrix_type full
_refine_ls_number_parameters 209
_refine_ls_number_reflns 3395
_refine_ls_number_restraints 0
_refine_ls_restrained_S_all 1.029
_refine_ls_R_factor_all 0.1056
_refine_ls_R_factor_gt 0.0565
_refine_ls_shift/su_max 0.000
_refine_ls_shift/su_mean 0.000
_refine_ls_structure_factor_coef Fsqd
_refine_ls_weighting_details 'w=1/[\s^2^(Fo^2^)+(0.1000P)^2^] where P=(Fo^2^+2Fc^2^)/3'
_refine_ls_weighting_scheme calc
_refine_ls_wR_factor_gt 0.1421
_refine_ls_wR_factor_ref 0.1680
_reflns_Friedel_coverage 0.000
_reflns_number_gt 2237
_reflns_number_total 3395
_reflns_threshold_expression 'I > 2\s(I)'
_cod_data_source_file jo6b02752_si_002.cif
_cod_data_source_block FINAL1
_cod_database_code 4032383
_shelx_space_group_comment
;
The symmetry employed for this shelxl refinement is uniquely defined
by the following loop, which should always be used as a source of
symmetry information in preference to the above space-group names.
They are only intended as comments.
;
_shelxl_version_number 2014/6

loop_
_space_group_symop_operation_xyz
'x, y, z'
'-x, y+1/2, -z+1/2'
'-x, -y, -z'
'x, -y-1/2, z-1/2'

loop_
_atom_site_label
_atom_site_type_symbol
_atom_site_fract_x
_atom_site_fract_y
_atom_site_fract_z
_atom_site_U_iso_or_equiv
_atom_site_adp_type
_atom_site_occupancy
_atom_site_site_symmetry_order
_atom_site_calc_flag
_atom_site_refinement_flags_posn
_atom_site_refinement_flags_adp
O1 O 0.09972(13) 0.22621(9) 0.14174(15) 0.0209(4) Uani 1 1 d . .
C1 C 0.2488(2) 0.57971(14) 0.5252(2) 0.0271(6) Uani 1 1 d . .
H1 H 0.2675 0.6352 0.5721 0.032 Uiso 1 1 calc R U
C2 C 0.3453(2) 0.51955(15) 0.5358(2) 0.0269(6) Uani 1 1 d . .
H13 H 0.4301 0.5336 0.5905 0.032 Uiso 1 1 calc R U
C3 C 0.31831(19) 0.43912(14) 0.4669(2) 0.0213(5) Uani 1 1 d . .
H14 H 0.3852 0.3982 0.4750 0.026 Uiso 1 1 calc R U
C4 C 0.19438(19) 0.41694(13) 0.3856(2) 0.0185(5) Uani 1 1 d . .
C5 C 0.16974(19) 0.33092(13) 0.3109(2) 0.0177(5) Uani 1 1 d . .
C6 C 0.09638(19) 0.31496(13) 0.1767(2) 0.0192(5) Uani 1 1 d . .
C7 C 0.01834(19) 0.37167(14) 0.0599(2) 0.0221(5) Uani 1 1 d . .
H7 H 0.0482 0.3634 -0.0215 0.026 Uiso 1 1 calc R U
H6 H 0.0330 0.4345 0.0893 0.026 Uiso 1 1 calc R U
C8 C -0.12306(19) 0.35367(13) 0.0130(2) 0.0187(5) Uani 1 1 d . .
C9 C -0.1835(2) 0.32336(14) 0.1047(2) 0.0240(5) Uani 1 1 d . .
H3 H -0.1350 0.3113 0.1997 0.029 Uiso 1 1 calc R U
C10 C -0.3137(2) 0.31053(15) 0.0594(3) 0.0303(6) Uani 1 1 d . .
H18 H -0.3538 0.2900 0.1236 0.036 Uiso 1 1 calc R U
C11 C -0.3860(2) 0.32733(14) -0.0786(3) 0.0315(6) Uani 1 1 d . .
H2 H -0.4754 0.3188 -0.1093 0.038 Uiso 1 1 calc R U
C12 C -0.1969(2) 0.36902(14) -0.1260(2) 0.0246(5) Uani 1 1 d . .
H5 H -0.1572 0.3884 -0.1911 0.030 Uiso 1 1 calc R U
C13 C -0.3272(2) 0.35654(15) -0.1710(3) 0.0305(6) Uani 1 1 d . .
H4 H -0.3761 0.3682 -0.2659 0.037 Uiso 1 1 calc R U
C14 C 0.17976(19) 0.18552(13) 0.2604(2) 0.0186(5) Uani 1 1 d . .
C15 C 0.2099(2) 0.09621(14) 0.2737(2) 0.0222(5) Uani 1 1 d . .
H17 H 0.1787 0.0561 0.1974 0.027 Uiso 1 1 calc R U
C16 C 0.2875(2) 0.06864(14) 0.4033(2) 0.0227(5) Uani 1 1 d . .
H16 H 0.3094 0.0076 0.4168 0.027 Uiso 1 1 calc R U
C17 C 0.33565(19) 0.12749(14) 0.5167(2) 0.0211(5) Uani 1 1 d . .
C18 C 0.4193(2) 0.09306(15) 0.6561(2) 0.0287(6) Uani 1 1 d . .
H9 H 0.4531 0.1431 0.7195 0.043 Uiso 1 1 calc R U
H10 H 0.4897 0.0592 0.6432 0.043 Uiso 1 1 calc R U
H8 H 0.3696 0.0545 0.6966 0.043 Uiso 1 1 calc R U
C19 C 0.30465(19) 0.21662(14) 0.4983(2) 0.0197(5) Uani 1 1 d . .
H15 H 0.3371 0.2571 0.5738 0.024 Uiso 1 1 calc R U
C20 C 0.22551(18) 0.24653(13) 0.3682(2) 0.0171(5) Uani 1 1 d . .
C21 C 0.1251(2) 0.55883(14) 0.4462(2) 0.0247(5) Uani 1 1 d . .
H12 H 0.0587 0.6000 0.4391 0.030 Uiso 1 1 calc R U
C22 C 0.0980(2) 0.47772(13) 0.3771(2) 0.0214(5) Uani 1 1 d . .
H11 H 0.0128 0.4636 0.3235 0.026 Uiso 1 1 calc R U

loop_
_atom_site_aniso_label
_atom_site_aniso_U_11
_atom_site_aniso_U_22
_atom_site_aniso_U_33
_atom_site_aniso_U_23
_atom_site_aniso_U_13
_atom_site_aniso_U_12
O1 0.0278(8) 0.0153(8) 0.0190(9) -0.0013(6) 0.0068(7) -0.0016(6)
C1 0.0451(15) 0.0155(12) 0.0246(14) -0.0024(9) 0.0169(11) -0.0072(10)
C2 0.0285(13) 0.0309(14) 0.0221(14) -0.0041(10) 0.0093(10) -0.0093(10)
C3 0.0225(11) 0.0216(12) 0.0211(13) -0.0017(9) 0.0088(10) -0.0016(9)
C4 0.0244(11) 0.0169(11) 0.0153(12) 0.0024(8) 0.0081(9) -0.0019(8)
C5 0.0187(10) 0.0166(11) 0.0191(12) 0.0008(8) 0.0078(9) -0.0004(8)
C6 0.0204(11) 0.0143(11) 0.0241(13) -0.0012(9) 0.0091(9) -0.0025(8)
C7 0.0269(12) 0.0194(12) 0.0201(13) 0.0016(9) 0.0080(10) -0.0030(9)
C8 0.0255(12) 0.0105(10) 0.0210(12) -0.0002(8) 0.0090(10) 0.0016(8)
C9 0.0306(13) 0.0207(12) 0.0223(13) 0.0033(9) 0.0107(10) 0.0024(9)
C10 0.0319(13) 0.0235(13) 0.0429(16) 0.0018(11) 0.0226(12) -0.0002(10)
C11 0.0239(12) 0.0237(13) 0.0475(17) -0.0056(11) 0.0125(12) 0.0013(9)
C12 0.0306(13) 0.0247(13) 0.0194(13) 0.0014(9) 0.0093(10) -0.0008(10)
C13 0.0304(13) 0.0273(13) 0.0276(14) -0.0031(10) 0.0009(11) 0.0031(10)
C14 0.0191(11) 0.0192(11) 0.0181(12) 0.0005(9) 0.0070(9) -0.0029(8)
C15 0.0285(12) 0.0151(11) 0.0264(13) -0.0048(9) 0.0136(10) -0.0023(9)
C16 0.0262(12) 0.0138(11) 0.0320(15) 0.0021(9) 0.0146(10) 0.0022(9)
C17 0.0181(11) 0.0234(12) 0.0246(13) 0.0044(9) 0.0106(9) 0.0028(8)
C18 0.0315(13) 0.0255(13) 0.0285(15) 0.0073(10) 0.0091(11) 0.0040(10)
C19 0.0217(11) 0.0198(12) 0.0197(12) -0.0019(9) 0.0095(9) -0.0013(9)
C20 0.0171(10) 0.0163(11) 0.0195(12) -0.0009(8) 0.0082(9) -0.0016(8)
C21 0.0359(13) 0.0172(11) 0.0237(13) 0.0053(9) 0.0134(10) 0.0034(9)
C22 0.0243(12) 0.0168(12) 0.0230(13) 0.0034(9) 0.0077(10) 0.0001(9)

loop_
_atom_type_symbol
_atom_type_description
_atom_type_scat_dispersion_real
_atom_type_scat_dispersion_imag
_atom_type_scat_source
C C 0.0033 0.0016 'International Tables Vol C Tables 4.2.6.8 and 6.1.1.4'
H H 0.0000 0.0000 'International Tables Vol C Tables 4.2.6.8 and 6.1.1.4'
O O 0.0106 0.0060 'International Tables Vol C Tables 4.2.6.8 and 6.1.1.4'

loop_
_geom_angle_atom_site_label_1
_geom_angle_atom_site_label_2
_geom_angle_atom_site_label_3
_geom_angle
C14 O1 C6 105.76(16)
C2 C1 C21 119.9(2)
C2 C1 H1 120.1
C21 C1 H1 120.1
C3 C2 C1 120.1(2)
C3 C2 H13 120.0
C1 C2 H13 120.0
C2 C3 C4 121.1(2)
C2 C3 H14 119.5
C4 C3 H14 119.5
C22 C4 C3 118.26(19)
C22 C4 C5 122.29(18)
C3 C4 C5 119.45(18)
C6 C5 C20 106.38(17)
C6 C5 C4 127.99(18)
C20 C5 C4 125.59(19)
C5 C6 O1 111.59(17)
C5 C6 C7 134.11(19)
O1 C6 C7 114.26(18)
C6 C7 C8 115.10(18)
C6 C7 H7 108.5
C8 C7 H7 108.5
C6 C7 H6 108.5
C8 C7 H6 108.5
H7 C7 H6 107.5
C9 C8 C12 118.0(2)
C9 C8 C7 122.22(19)
C12 C8 C7 119.72(19)
C10 C9 C8 120.7(2)
C10 C9 H3 119.6
C8 C9 H3 119.6
C11 C10 C9 120.5(2)
C11 C10 H18 119.7
C9 C10 H18 119.7
C13 C11 C10 119.3(2)
C13 C11 H2 120.3
C10 C11 H2 120.3
C13 C12 C8 121.1(2)
C13 C12 H5 119.4
C8 C12 H5 119.4
C11 C13 C12 120.2(2)
C11 C13 H4 119.9
C12 C13 H4 119.9
O1 C14 C15 125.75(19)
O1 C14 C20 110.63(18)
C15 C14 C20 123.6(2)
C16 C15 C14 116.3(2)
C16 C15 H17 121.8
C14 C15 H17 121.8
C15 C16 C17 122.4(2)
C15 C16 H16 118.8
C17 C16 H16 118.8
C19 C17 C16 119.3(2)
C19 C17 C18 120.8(2)
C16 C17 C18 119.9(2)
C17 C18 H9 109.5
C17 C18 H10 109.5
H9 C18 H10 109.5
C17 C18 H8 109.5
H9 C18 H8 109.5
H10 C18 H8 109.5
C17 C19 C20 119.5(2)
C17 C19 H15 120.2
C20 C19 H15 120.2
C14 C20 C19 118.70(19)
C14 C20 C5 105.64(18)
C19 C20 C5 135.6(2)
C1 C21 C22 120.0(2)
C1 C21 H12 120.0
C22 C21 H12 120.0
C21 C22 C4 120.7(2)
C21 C22 H11 119.6
C4 C22 H11 119.6

loop_
_geom_bond_atom_site_label_1
_geom_bond_atom_site_label_2
_geom_bond_distance
O1 C14 1.379(2)
O1 C6 1.387(2)
C1 C2 1.383(3)
C1 C21 1.383(3)
C1 H1 0.9500
C2 C3 1.380(3)
C2 H13 0.9500
C3 C4 1.396(3)
C3 H14 0.9500
C4 C22 1.393(3)
C4 C5 1.479(3)
C5 C6 1.353(3)
C5 C20 1.450(3)
C6 C7 1.484(3)
C7 C8 1.514(3)
C7 H7 0.9900
C7 H6 0.9900
C8 C9 1.389(3)
C8 C12 1.392(3)
C9 C10 1.385(3)
C9 H3 0.9500
C10 C11 1.384(3)
C10 H18 0.9500
C11 C13 1.376(4)
C11 H2 0.9500
C12 C13 1.386(3)
C12 H5 0.9500
C13 H4 0.9500
C14 C15 1.383(3)
C14 C20 1.387(3)
C15 C16 1.374(3)
C15 H17 0.9500
C16 C17 1.407(3)
C16 H16 0.9500
C17 C19 1.384(3)
C17 C18 1.502(3)
C18 H9 0.9800
C18 H10 0.9800
C18 H8 0.9800
C19 C20 1.394(3)
C19 H15 0.9500
C21 C22 1.390(3)
C21 H12 0.9500
C22 H11 0.9500

loop_
_geom_torsion_atom_site_label_1
_geom_torsion_atom_site_label_2
_geom_torsion_atom_site_label_3
_geom_torsion_atom_site_label_4
_geom_torsion
C21 C1 C2 C3 0.4(3)
C1 C2 C3 C4 0.1(3)
C2 C3 C4 C22 -0.8(3)
C2 C3 C4 C5 178.7(2)
C22 C4 C5 C6 44.6(3)
C3 C4 C5 C6 -134.9(2)
C22 C4 C5 C20 -138.1(2)
C3 C4 C5 C20 42.4(3)
C20 C5 C6 O1 0.1(2)
C4 C5 C6 O1 177.81(19)
C20 C5 C6 C7 -177.3(2)
C4 C5 C6 C7 0.4(4)
C14 O1 C6 C5 -0.3(2)
C14 O1 C6 C7 177.70(17)
C5 C6 C7 C8 -115.0(3)
O1 C6 C7 C8 67.6(2)
C6 C7 C8 C9 30.7(3)
C6 C7 C8 C12 -150.4(2)
C12 C8 C9 C10 -1.2(3)
C7 C8 C9 C10 177.72(19)
C8 C9 C10 C11 0.3(3)
C9 C10 C11 C13 0.3(3)
C9 C8 C12 C13 1.5(3)
C7 C8 C12 C13 -177.4(2)
C10 C11 C13 C12 -0.1(3)
C8 C12 C13 C11 -0.9(3)
C6 O1 C14 C15 179.2(2)
C6 O1 C14 C20 0.4(2)
O1 C14 C15 C16 -177.25(19)
C20 C14 C15 C16 1.4(3)
C14 C15 C16 C17 -0.8(3)
C15 C16 C17 C19 -0.1(3)
C15 C16 C17 C18 179.6(2)
C16 C17 C19 C20 0.5(3)
C18 C17 C19 C20 -179.2(2)
O1 C14 C20 C19 177.76(18)
C15 C14 C20 C19 -1.1(3)
O1 C14 C20 C5 -0.3(2)
C15 C14 C20 C5 -179.2(2)
C17 C19 C20 C14 0.1(3)
C17 C19 C20 C5 177.4(2)
C6 C5 C20 C14 0.1(2)
C4 C5 C20 C14 -177.65(19)
C6 C5 C20 C19 -177.5(2)
C4 C5 C20 C19 4.8(4)
C2 C1 C21 C22 -0.3(3)
C1 C21 C22 C4 -0.4(3)
C3 C4 C22 C21 0.9(3)
C5 C4 C22 C21 -178.5(2)
